data_4133999
loop_
_publ_author_name
'Romero-Arenas, Antonio'
'Hornillos, Valent\'in'
'Iglesias-Sig\"uenza, Javier'
'Fern\'andez, Rosario'
'L\'opez-Serrano, Joaqu\'in'
'Ros, Abel'
'Lassaletta, Jos\'e M'

_publ_section_title
;
 Ir-Catalyzed Atroposelective Desymmetrization of Heterobiaryls:
 Hydroarylation of Vinyl Ethers and Bicycloalkenes.
;
_journal_name_full 'Journal of the American Chemical Society'
_journal_paper_doi 10.1021/jacs.9b12858
_journal_year 2020
_chemical_formula_sum 'C24 H25 N O'
_chemical_formula_weight 343.45
_space_group_crystal_system orthorhombic
_space_group_IT_number 19
_space_group_name_Hall 'P 2ac 2ab'
_space_group_name_H-M_alt 'P 21 21 21'
_atom_sites_solution_hydrogens geom
_audit_creation_method SHELXL-2018/1
_cell_angle_alpha 90
_cell_angle_beta 90
_cell_angle_gamma 90
_cell_formula_units_Z 4
_cell_length_a 9.6828(4)
_cell_length_b 11.6682(5)
_cell_length_c 16.7470(7)
_cell_measurement_reflns_used 9928
_cell_measurement_temperature 100(2)
_cell_measurement_theta_max 64.80
_cell_measurement_theta_min 4.57
_cell_volume 1892.09(14)
_computing_cell_refinement 'Bruker SAINT'
_computing_data_collection 'Bruker APEX2'
_computing_data_reduction 'Bruker SAINT'
_computing_molecular_graphics 'Bruker SHELXTL'
_computing_publication_material 'Bruker SHELXTL'
_computing_structure_refinement 'SHELXL-2018/1 (Sheldrick, 2018)'
_computing_structure_solution 'SHELXS-97 (Sheldrick, 2008)'
_diffrn_ambient_temperature 100(2)
_diffrn_measured_fraction_theta_full 0.964
_diffrn_measured_fraction_theta_max 0.964
_diffrn_measurement_device_type 'Bruker APEX-II CCD'
_diffrn_measurement_method '\f and \w scans'
_diffrn_radiation_type CuK\a
_diffrn_radiation_wavelength 1.54178
_diffrn_reflns_av_R_equivalents 0.0588
_diffrn_reflns_av_unetI/netI 0.0292
_diffrn_reflns_Laue_measured_fraction_full 0.964
_diffrn_reflns_Laue_measured_fraction_max 0.964
_diffrn_reflns_limit_h_max 8
_diffrn_reflns_limit_h_min -11
_diffrn_reflns_limit_k_max 13
_diffrn_reflns_limit_k_min -13
_diffrn_reflns_limit_l_max 18
_diffrn_reflns_limit_l_min -18
_diffrn_reflns_number 18681
_diffrn_reflns_point_group_measured_fraction_full 0.949
_diffrn_reflns_point_group_measured_fraction_max 0.948
_diffrn_reflns_theta_full 64.889
_diffrn_reflns_theta_max 64.889
_diffrn_reflns_theta_min 4.619
_exptl_absorpt_coefficient_mu 0.560
_exptl_absorpt_correction_T_max 0.7526
_exptl_absorpt_correction_T_min 0.4764
_exptl_absorpt_correction_type multi-scan
_exptl_absorpt_process_details
; 
 SADABS, Bruker (2006). APEX 2. Version 2.1. Bruker Analytical
 X-ray Solutions, Madison, Wisconsin, USA. 
;
_exptl_crystal_colour colourless
_exptl_crystal_density_diffrn 1.206
_exptl_crystal_description Prism
_exptl_crystal_F_000 736
_exptl_crystal_size_max 0.560
_exptl_crystal_size_mid 0.450
_exptl_crystal_size_min 0.100
_refine_diff_density_max 0.172
_refine_diff_density_min -0.179
_refine_diff_density_rms 0.034
_refine_ls_abs_structure_details
; 
 Flack x determined using 1184 quotients [(I+)-(I-)]/[(I+)+(I-)] 
 (Parsons, Flack and Wagner, Acta Cryst. B69 (2013) 249-259). 
;
_refine_ls_abs_structure_Flack 0.04(18)
_refine_ls_extinction_method none
_refine_ls_goodness_of_fit_ref 0.855
_refine_ls_hydrogen_treatment constr
_refine_ls_matrix_type full
_refine_ls_number_parameters 237
_refine_ls_number_reflns 3042
_refine_ls_number_restraints 0
_refine_ls_restrained_S_all 0.855
_refine_ls_R_factor_all 0.0394
_refine_ls_R_factor_gt 0.0379
_refine_ls_shift/su_max 0.000
_refine_ls_shift/su_mean 0.000
_refine_ls_structure_factor_coef Fsqd
_refine_ls_weighting_details 'w=1/[\s^2^(Fo^2^)+(0.1000P)^2^+0.3094P] where P=(Fo^2^+2Fc^2^)/3'
_refine_ls_weighting_scheme calc
_refine_ls_wR_factor_gt 0.1099
_refine_ls_wR_factor_ref 0.1124
_reflns_Friedel_coverage 0.710
_reflns_Friedel_fraction_full 0.928
_reflns_Friedel_fraction_max 0.927
_reflns_number_gt 2934
_reflns_number_total 3042
_reflns_threshold_expression 'I > 2\s(I)'
_cod_data_source_file ja9b12858_si_013.cif
_cod_data_source_block igl8518a
_cod_database_code 4133999
_shelx_shelxl_version_number 2018/1
_shelx_space_group_comment
; 
The symmetry employed for this shelxl refinement is uniquely defined 
by the following loop, which should always be used as a source of 
symmetry information in preference to the above space-group names. 
They are only intended as comments. 
;
_shelx_estimated_absorpt_t_min 0.702
_shelx_estimated_absorpt_t_max 0.946

loop_
_space_group_symop_operation_xyz
'x, y, z'
'-x+1/2, -y, z+1/2'
'-x, y+1/2, -z+1/2'
'x+1/2, -y+1/2, -z'

loop_
_atom_site_label
_atom_site_type_symbol
_atom_site_fract_x
_atom_site_fract_y
_atom_site_fract_z
_atom_site_U_iso_or_equiv
_atom_site_adp_type
_atom_site_occupancy
_atom_site_site_symmetry_order
_atom_site_calc_flag
_atom_site_refinement_flags_posn
_atom_site_refinement_flags_adp
O1 O 0.03878(16) 0.44946(14) 0.00438(10) 0.0381(4) Uani 1 1 d . .
N1 N 0.3095(2) 0.11293(17) 0.26040(12) 0.0400(5) Uani 1 1 d . .
C1 C 0.3734(3) 0.0592(2) 0.32083(16) 0.0466(7) Uani 1 1 d . .
H1 H 0.377323 -0.020447 0.319931 0.056 Uiso 1 1 calc R U
C2 C 0.4337(3) 0.1157(3) 0.38417(16) 0.0469(7) Uani 1 1 d . .
H2 H 0.476030 0.074972 0.425171 0.056 Uiso 1 1 calc R U
C3 C 0.4300(2) 0.2333(3) 0.38545(15) 0.0428(6) Uani 1 1 d . .
H3 H 0.470234 0.272892 0.427683 0.051 Uiso 1 1 calc R U
C4 C 0.3664(2) 0.2937(2) 0.32385(13) 0.0349(6) Uani 1 1 d . .
C5 C 0.3618(3) 0.4213(2) 0.32215(15) 0.0450(6) Uani 1 1 d . .
H5A H 0.404977 0.451133 0.369373 0.068 Uiso 1 1 calc R U
H5B H 0.267388 0.446347 0.320147 0.068 Uiso 1 1 calc R U
H5C H 0.409963 0.448688 0.275824 0.068 Uiso 1 1 calc R U
C6 C 0.3063(2) 0.2279(2) 0.26260(13) 0.0306(5) Uani 1 1 d . .
C7 C 0.2319(2) 0.28598(19) 0.19557(13) 0.0285(5) Uani 1 1 d . .
C8 C 0.3084(2) 0.31652(18) 0.12512(12) 0.0294(5) Uani 1 1 d . .
C9 C 0.4507(2) 0.2913(2) 0.11692(14) 0.0329(5) Uani 1 1 d . .
H9 H 0.496974 0.254497 0.158308 0.039 Uiso 1 1 calc R U
C10 C 0.5213(2) 0.3201(2) 0.04909(14) 0.0368(6) Uani 1 1 d . .
H10 H 0.614785 0.302963 0.044936 0.044 Uiso 1 1 calc R U
C11 C 0.4538(3) 0.3751(2) -0.01419(14) 0.0387(6) Uani 1 1 d . .
H11 H 0.502456 0.393827 -0.060274 0.046 Uiso 1 1 calc R U
C12 C 0.3164(3) 0.4014(2) -0.00825(14) 0.0366(5) Uani 1 1 d . .
H12 H 0.272235 0.438241 -0.050360 0.044 Uiso 1 1 calc R U
C13 C 0.2409(2) 0.3731(2) 0.06147(13) 0.0313(5) Uani 1 1 d . .
C14 C 0.0969(2) 0.39624(19) 0.06905(13) 0.0309(5) Uani 1 1 d . .
C15 C 0.0262(2) 0.36626(19) 0.13656(13) 0.0306(5) Uani 1 1 d . .
H15 H -0.067675 0.382374 0.140185 0.037 Uiso 1 1 calc R U
C16 C 0.0936(2) 0.31096(18) 0.20120(13) 0.0291(5) Uani 1 1 d . .
C17 C 0.0141(2) 0.2777(2) 0.27588(13) 0.0321(5) Uani 1 1 d . .
H17 H 0.078206 0.284182 0.320936 0.039 Uiso 1 1 calc R U
C18 C -0.1148(3) 0.3470(2) 0.29755(17) 0.0481(7) Uani 1 1 d . .
H18 H -0.115103 0.426531 0.278684 0.058 Uiso 1 1 calc R U
C19 C -0.1373(4) 0.3318(3) 0.38772(18) 0.0605(8) Uani 1 1 d . .
H19A H -0.210973 0.380997 0.406845 0.073 Uiso 1 1 calc R U
H19B H -0.053593 0.348486 0.417310 0.073 Uiso 1 1 calc R U
C20 C -0.0403(4) 0.1534(2) 0.27537(18) 0.0596(8) Uani 1 1 d . .
H20A H -0.041964 0.122525 0.221604 0.072 Uiso 1 1 calc R U
H20B H 0.016008 0.104301 0.308874 0.072 Uiso 1 1 calc R U
C21 C -0.1853(3) 0.1650(3) 0.30874(16) 0.0592(8) Uani 1 1 d . .
H21 H -0.244363 0.097915 0.300098 0.071 Uiso 1 1 calc R U
C22 C -0.2318(3) 0.2720(4) 0.2653(2) 0.0770(12) Uani 1 1 d . .
H22A H -0.322379 0.297982 0.282191 0.092 Uiso 1 1 calc R U
H22B H -0.229040 0.263650 0.207716 0.092 Uiso 1 1 calc R U
C23 C -0.1770(3) 0.2047(2) 0.39529(15) 0.0431(6) Uani 1 1 d . .
H23A H -0.107134 0.162227 0.424440 0.052 Uiso 1 1 calc R U
H23B H -0.265156 0.195869 0.422058 0.052 Uiso 1 1 calc R U
C24 C -0.1079(3) 0.4567(3) 0.00206(16) 0.0488(7) Uani 1 1 d . .
H24A H -0.146938 0.383089 0.014112 0.073 Uiso 1 1 calc R U
H24B H -0.136894 0.480283 -0.050256 0.073 Uiso 1 1 calc R U
H24C H -0.138947 0.511719 0.040747 0.073 Uiso 1 1 calc R U

loop_
_atom_site_aniso_label
_atom_site_aniso_U_11
_atom_site_aniso_U_22
_atom_site_aniso_U_33
_atom_site_aniso_U_23
_atom_site_aniso_U_13
_atom_site_aniso_U_12
O1 0.0380(9) 0.0462(10) 0.0301(8) 0.0093(7) -0.0040(7) 0.0024(7)
N1 0.0409(11) 0.0399(12) 0.0391(11) 0.0027(9) -0.0032(9) 0.0067(9)
C1 0.0468(14) 0.0422(15) 0.0509(16) 0.0120(12) -0.0019(12) 0.0075(11)
C2 0.0407(13) 0.0614(18) 0.0386(14) 0.0212(13) -0.0034(11) 0.0045(12)
C3 0.0358(12) 0.0634(17) 0.0292(12) 0.0036(12) -0.0026(10) -0.0006(11)
C4 0.0307(12) 0.0471(14) 0.0269(12) -0.0009(10) 0.0014(9) 0.0014(10)
C5 0.0513(16) 0.0494(15) 0.0344(13) -0.0095(12) -0.0074(11) 0.0007(12)
C6 0.0297(11) 0.0341(12) 0.0279(11) 0.0010(10) 0.0012(9) 0.0030(9)
C7 0.0316(11) 0.0293(11) 0.0246(10) -0.0040(9) -0.0013(8) 0.0011(9)
C8 0.0350(11) 0.0276(11) 0.0256(11) -0.0066(9) -0.0008(9) -0.0013(9)
C9 0.0336(11) 0.0343(12) 0.0308(11) -0.0064(10) -0.0014(9) -0.0013(9)
C10 0.0334(12) 0.0403(13) 0.0366(13) -0.0096(10) 0.0048(9) -0.0046(10)
C11 0.0428(13) 0.0434(14) 0.0300(12) -0.0067(10) 0.0073(10) -0.0075(11)
C12 0.0429(13) 0.0397(13) 0.0271(11) -0.0012(10) 0.0012(10) -0.0043(10)
C13 0.0364(12) 0.0301(11) 0.0273(11) -0.0058(9) -0.0017(9) -0.0033(9)
C14 0.0375(12) 0.0284(12) 0.0268(11) 0.0001(9) -0.0039(9) 0.0012(9)
C15 0.0326(11) 0.0304(12) 0.0287(11) -0.0018(9) -0.0004(9) 0.0025(9)
C16 0.0352(11) 0.0269(11) 0.0253(11) -0.0033(9) 0.0005(9) 0.0017(9)
C17 0.0343(11) 0.0360(12) 0.0261(11) 0.0002(9) -0.0002(9) 0.0046(9)
C18 0.0543(15) 0.0396(14) 0.0503(16) 0.0117(12) 0.0210(13) 0.0143(12)
C19 0.081(2) 0.0480(16) 0.0521(17) -0.0018(14) 0.0369(15) 0.0041(15)
C20 0.095(2) 0.0403(15) 0.0439(15) -0.0020(13) 0.0289(15) -0.0055(15)
C21 0.0664(18) 0.072(2) 0.0390(14) 0.0005(14) 0.0035(13) -0.0362(16)
C22 0.0326(14) 0.142(4) 0.0560(18) 0.043(2) -0.0028(13) -0.0077(17)
C23 0.0423(12) 0.0517(15) 0.0352(13) 0.0051(11) 0.0079(10) -0.0006(11)
C24 0.0410(14) 0.0639(18) 0.0416(14) 0.0122(13) -0.0042(12) 0.0142(12)

loop_
_atom_type_symbol
_atom_type_description
_atom_type_scat_dispersion_real
_atom_type_scat_dispersion_imag
_atom_type_scat_source
C C 0.0181 0.0091 'International Tables Vol C Tables 4.2.6.8 and 6.1.1.4'
H H 0.0000 0.0000 'International Tables Vol C Tables 4.2.6.8 and 6.1.1.4'
N N 0.0311 0.0180 'International Tables Vol C Tables 4.2.6.8 and 6.1.1.4'
O O 0.0492 0.0322 'International Tables Vol C Tables 4.2.6.8 and 6.1.1.4'

loop_
_geom_angle_atom_site_label_1
_geom_angle_atom_site_label_2
_geom_angle_atom_site_label_3
_geom_angle
C14 O1 C24 117.31(18)
C1 N1 C6 117.2(2)
N1 C1 C2 123.5(2)
N1 C1 H1 118.2
C2 C1 H1 118.2
C3 C2 C1 118.6(2)
C3 C2 H2 120.7
C1 C2 H2 120.7
C2 C3 C4 120.4(2)
C2 C3 H3 119.8
C4 C3 H3 119.8
C3 C4 C6 116.5(2)
C3 C4 C5 122.2(2)
C6 C4 C5 121.3(2)
C4 C5 H5A 109.5
C4 C5 H5B 109.5
H5A C5 H5B 109.5
C4 C5 H5C 109.5
H5A C5 H5C 109.5
H5B C5 H5C 109.5
N1 C6 C4 123.8(2)
N1 C6 C7 116.3(2)
C4 C6 C7 119.9(2)
C16 C7 C8 120.4(2)
C16 C7 C6 120.9(2)
C8 C7 C6 118.67(18)
C13 C8 C9 118.3(2)
C13 C8 C7 119.70(19)
C9 C8 C7 122.0(2)
C10 C9 C8 121.0(2)
C10 C9 H9 119.5
C8 C9 H9 119.5
C9 C10 C11 120.6(2)
C9 C10 H10 119.7
C11 C10 H10 119.7
C12 C11 C10 120.0(2)
C12 C11 H11 120.0
C10 C11 H11 120.0
C11 C12 C13 120.6(2)
C11 C12 H12 119.7
C13 C12 H12 119.7
C8 C13 C12 119.4(2)
C8 C13 C14 118.3(2)
C12 C13 C14 122.3(2)
C15 C14 O1 124.3(2)
C15 C14 C13 121.0(2)
O1 C14 C13 114.7(2)
C14 C15 C16 121.1(2)
C14 C15 H15 119.4
C16 C15 H15 119.4
C7 C16 C15 119.5(2)
C7 C16 C17 119.8(2)
C15 C16 C17 120.74(19)
C16 C17 C18 118.25(19)
C16 C17 C20 114.12(19)
C18 C17 C20 102.7(2)
C16 C17 H17 107.0
C18 C17 H17 107.0
C20 C17 H17 107.0
C22 C18 C17 102.6(2)
C22 C18 C19 100.1(2)
C17 C18 C19 106.7(2)
C22 C18 H18 115.2
C17 C18 H18 115.2
C19 C18 H18 115.2
C18 C19 C23 103.2(2)
C18 C19 H19A 111.1
C23 C19 H19A 111.1
C18 C19 H19B 111.1
C23 C19 H19B 111.1
H19A C19 H19B 109.1
C21 C20 C17 103.3(2)
C21 C20 H20A 111.1
C17 C20 H20A 111.1
C21 C20 H20B 111.1
C17 C20 H20B 111.1
H20A C20 H20B 109.1
C22 C21 C20 99.9(2)
C22 C21 C23 102.8(3)
C20 C21 C23 109.2(2)
C22 C21 H21 114.5
C20 C21 H21 114.5
C23 C21 H21 114.5
C21 C22 C18 94.7(2)
C21 C22 H22A 112.8
C18 C22 H22A 112.8
C21 C22 H22B 112.8
C18 C22 H22B 112.8
H22A C22 H22B 110.2
C21 C23 C19 103.2(2)
C21 C23 H23A 111.1
C19 C23 H23A 111.1
C21 C23 H23B 111.1
C19 C23 H23B 111.1
H23A C23 H23B 109.1
O1 C24 H24A 109.5
O1 C24 H24B 109.5
H24A C24 H24B 109.5
O1 C24 H24C 109.5
H24A C24 H24C 109.5
H24B C24 H24C 109.5

loop_
_geom_bond_atom_site_label_1
_geom_bond_atom_site_label_2
_geom_bond_distance
O1 C14 1.369(3)
O1 C24 1.424(3)
N1 C1 1.342(3)
N1 C6 1.343(3)
C1 C2 1.378(4)
C1 H1 0.9300
C2 C3 1.373(4)
C2 H2 0.9300
C3 C4 1.393(3)
C3 H3 0.9300
C4 C6 1.407(3)
C4 C5 1.490(4)
C5 H5A 0.9600
C5 H5B 0.9600
C5 H5C 0.9600
C6 C7 1.496(3)
C7 C16 1.374(3)
C7 C8 1.438(3)
C8 C13 1.414(3)
C8 C9 1.416(3)
C9 C10 1.367(3)
C9 H9 0.9300
C10 C11 1.401(4)
C10 H10 0.9300
C11 C12 1.369(4)
C11 H11 0.9300
C12 C13 1.417(3)
C12 H12 0.9300
C13 C14 1.426(3)
C14 C15 1.367(3)
C15 C16 1.419(3)
C15 H15 0.9300
C16 C17 1.519(3)
C17 C18 1.531(3)
C17 C20 1.543(4)
C17 H17 0.9800
C18 C22 1.530(5)
C18 C19 1.536(4)
C18 H18 0.9800
C19 C23 1.537(4)
C19 H19A 0.9700
C19 H19B 0.9700
C20 C21 1.517(4)
C20 H20A 0.9700
C20 H20B 0.9700
C21 C22 1.513(5)
C21 C23 1.524(4)
C21 H21 0.9800
C22 H22A 0.9700
C22 H22B 0.9700
C23 H23A 0.9700
C23 H23B 0.9700
C24 H24A 0.9600
C24 H24B 0.9600
C24 H24C 0.9600

loop_
_geom_torsion_atom_site_label_1
_geom_torsion_atom_site_label_2
_geom_torsion_atom_site_label_3
_geom_torsion_atom_site_label_4
_geom_torsion
C6 N1 C1 C2 0.6(4)
N1 C1 C2 C3 -0.8(4)
C1 C2 C3 C4 0.0(4)
C2 C3 C4 C6 0.8(3)
C2 C3 C4 C5 -179.1(2)
C1 N1 C6 C4 0.4(3)
C1 N1 C6 C7 -178.8(2)
C3 C4 C6 N1 -1.1(3)
C5 C4 C6 N1 178.8(2)
C3 C4 C6 C7 178.03(19)
C5 C4 C6 C7 -2.1(3)
N1 C6 C7 C16 90.7(3)
C4 C6 C7 C16 -88.5(3)
N1 C6 C7 C8 -90.1(2)
C4 C6 C7 C8 90.8(2)
C16 C7 C8 C13 0.3(3)
C6 C7 C8 C13 -179.01(19)
C16 C7 C8 C9 -179.4(2)
C6 C7 C8 C9 1.3(3)
C13 C8 C9 C10 -0.4(3)
C7 C8 C9 C10 179.4(2)
C8 C9 C10 C11 -0.2(3)
C9 C10 C11 C12 0.5(4)
C10 C11 C12 C13 -0.2(4)
C9 C8 C13 C12 0.6(3)
C7 C8 C13 C12 -179.1(2)
C9 C8 C13 C14 178.7(2)
C7 C8 C13 C14 -1.1(3)
C11 C12 C13 C8 -0.4(3)
C11 C12 C13 C14 -178.3(2)
C24 O1 C14 C15 -10.8(3)
C24 O1 C14 C13 169.2(2)
C8 C13 C14 C15 1.0(3)
C12 C13 C14 C15 178.9(2)
C8 C13 C14 O1 -178.97(18)
C12 C13 C14 O1 -1.0(3)
O1 C14 C15 C16 179.86(19)
C13 C14 C15 C16 -0.1(3)
C8 C7 C16 C15 0.6(3)
C6 C7 C16 C15 179.89(19)
C8 C7 C16 C17 179.75(18)
C6 C7 C16 C17 -1.0(3)
C14 C15 C16 C7 -0.7(3)
C14 C15 C16 C17 -179.8(2)
C7 C16 C17 C18 154.2(2)
C15 C16 C17 C18 -26.7(3)
C7 C16 C17 C20 -85.0(3)
C15 C16 C17 C20 94.2(3)
C16 C17 C18 C22 98.6(2)
C20 C17 C18 C22 -28.0(2)
C16 C17 C18 C19 -156.7(2)
C20 C17 C18 C19 76.7(3)
C22 C18 C19 C23 38.7(3)
C17 C18 C19 C23 -67.8(3)
C16 C17 C20 C21 -137.6(2)
C18 C17 C20 C21 -8.3(3)
C17 C20 C21 C22 42.2(3)
C17 C20 C21 C23 -65.3(3)
C20 C21 C22 C18 -58.1(3)
C23 C21 C22 C18 54.3(3)
C17 C18 C22 C21 53.2(2)
C19 C18 C22 C21 -56.6(3)
C22 C21 C23 C19 -31.2(3)
C20 C21 C23 C19 74.2(3)
C18 C19 C23 C21 -4.9(3)
